data_7010190
loop_
_publ_author_name
'Buntem, Radchada'
'Gallagher, John F.'
'Lewis, Jack'
'Raithby, Paul R.'
'Rennie, Moira-Ann'
'Shields, Gregory P.'

_publ_section_title
;
 Use of the monocationic fragment [Ru(\h5-C5H5)(MeCN)3]+ as an ionic
 coupling reagent in the synthesis of mixed-metal phosphine
 clusters&#x200A;&#x2020;
;
_journal_issue 23
_journal_name_full 'Journal of the Chemical Society, Dalton Transactions'
_journal_page_first 4297
_journal_paper_doi 10.1039/b006746f
_journal_year 2000
_chemical_formula_sum 'C33 H21 O10 Os3 P Ru'
_chemical_formula_weight 1280.14
_chemical_name_systematic
; 
 (mu2-hydrido)(tri(phenyl)phosphine)bis(mu2-carbonyl)(octacarbonyl) 
tri-osmium(cyclopentadienyl)ruthenium 
;
_space_group_IT_number 4
_symmetry_cell_setting monoclinic
_symmetry_space_group_name_Hall 'P 2yb'
_symmetry_space_group_name_H-M 'P 1 21 1'
_atom_sites_solution_hydrogens geom
_atom_sites_solution_primary direct
_atom_sites_solution_secondary difmap
_audit_creation_method SHELXL
_cell_angle_alpha 90.00
_cell_angle_beta 106.31(2)
_cell_angle_gamma 90.00
_cell_formula_units_Z 2
_cell_length_a 9.213(5)
_cell_length_b 15.832(8)
_cell_length_c 11.821(6)
_cell_measurement_temperature 153(2)
_cell_volume 1654.8(15)
_computing_structure_refinement 'SHELXL-93 (Sheldrick, 1993)'
_computing_structure_solution 'SHELXS-86 (Sheldrick, 1990)'
_diffrn_ambient_temperature 153(2)
_diffrn_measurement_device 'Stoe-Siemens four-circle diffractometer'
_diffrn_measurement_method 'omega/theta scans'
_diffrn_radiation_monochromator graphite
_diffrn_radiation_source 'fine-focus sealed tube'
_diffrn_radiation_type MoK\a
_diffrn_radiation_wavelength 0.71073
_diffrn_reflns_av_R_equivalents 0.0556
_diffrn_reflns_av_sigmaI/netI 0.0159
_diffrn_reflns_limit_h_max 10
_diffrn_reflns_limit_h_min -10
_diffrn_reflns_limit_k_max 18
_diffrn_reflns_limit_k_min -18
_diffrn_reflns_limit_l_max 14
_diffrn_reflns_limit_l_min -9
_diffrn_reflns_number 6108
_diffrn_reflns_theta_max 25.00
_diffrn_reflns_theta_min 3.54
_diffrn_standards_interval_time '60 minutes'
_diffrn_standards_number 3
_exptl_absorpt_coefficient_mu 12.034
_exptl_absorpt_correction_T_max 0.391
_exptl_absorpt_correction_T_min 0.288
_exptl_absorpt_correction_type psi-scan
_exptl_crystal_density_diffrn 2.569
_exptl_crystal_F_000 1172
_exptl_crystal_size_max 0.30
_exptl_crystal_size_mid 0.20
_exptl_crystal_size_min 0.20
_refine_diff_density_max 1.818
_refine_diff_density_min -1.543
_refine_diff_density_rms 0.211
_refine_ls_abs_structure_details 'Flack H D (1983), Acta Cryst. A39, 876-881'
_refine_ls_abs_structure_Flack 0.005(8)
_refine_ls_extinction_method none
_refine_ls_goodness_of_fit_all 1.043
_refine_ls_goodness_of_fit_obs 1.044
_refine_ls_hydrogen_treatment noref
_refine_ls_matrix_type full
_refine_ls_number_parameters 433
_refine_ls_number_reflns 5651
_refine_ls_number_restraints 1
_refine_ls_restrained_S_all 1.043
_refine_ls_restrained_S_obs 1.044
_refine_ls_R_factor_all 0.0333
_refine_ls_R_factor_obs 0.0332
_refine_ls_shift/esd_max 0.002
_refine_ls_shift/esd_mean 0.000
_refine_ls_structure_factor_coef Fsqd
_refine_ls_weighting_details 'w=1/[\s^2^(Fo^2^)+(0.0725P)^2^+9.0013P] where P=(Fo^2^+2Fc^2^)/3'
_refine_ls_weighting_scheme calc
_refine_ls_wR_factor_all 0.0890
_refine_ls_wR_factor_obs 0.0889
_reflns_number_observed 5633
_reflns_number_total 5651
_reflns_observed_criterion >2sigma(I)
_cod_data_source_file b006746f.txt
_cod_data_source_block ldb10
_cod_depositor_comments
;
The following automatic conversions were performed:

'_refine_ls_weighting_scheme' value 'calc
w=1/[\s^2^(Fo^2^)+(0.0725P)^2^+9.0013P] where P=(Fo^2^+2Fc^2^)/3' was
changed to 'calc'. New tag '_refine_ls_weighting_details' was
created. The value of the new tag was set to
'w=1/[\s^2^(Fo^2^)+(0.0725P)^2^+9.0013P] where P=(Fo^2^+2Fc^2^)/3'.

Automatic conversion script
Id: cif_fix_values 3143 2015-03-26 13:38:13Z robertas 
;
_cod_original_cell_volume 1654.8(14)
_cod_original_sg_symbol_H-M P2(1)
_cod_database_code 7010190

loop_
_symmetry_equiv_pos_as_xyz
'x, y, z'
'-x, y+1/2, -z'

loop_
_atom_site_aniso_label
_atom_site_aniso_U_11
_atom_site_aniso_U_22
_atom_site_aniso_U_33
_atom_site_aniso_U_23
_atom_site_aniso_U_13
_atom_site_aniso_U_12
Os1 0.0218(2) 0.0122(2) 0.0142(2) 0.00310(15) 0.0039(2) 0.0035(2)
Os2 0.0106(2) 0.0221(2) 0.0165(2) 0.00047(15) 0.00237(14) 0.00072(15)
Os3 0.0104(2) 0.0100(2) 0.0107(2) 0.00000(13) 0.00277(13) 0.00020(13)
Ru1 0.0168(4) 0.0122(4) 0.0117(4) -0.0018(3) 0.0044(3) -0.0010(3)
P1 0.0093(12) 0.0087(11) 0.0128(11) 0.0009(9) 0.0018(9) -0.0002(9)
O11 0.044(6) 0.036(5) 0.034(5) 0.003(4) 0.011(4) -0.011(4)
C11 0.034(7) 0.011(5) 0.025(5) 0.000(4) 0.012(5) -0.012(5)
O12 0.046(5) 0.038(5) 0.020(4) 0.000(4) -0.002(4) 0.019(4)
C12 0.031(6) 0.014(5) 0.034(6) -0.004(5) 0.014(5) 0.012(5)
O13 0.078(8) 0.021(5) 0.029(5) 0.001(4) 0.001(5) 0.020(5)
C13 0.045(8) 0.028(7) 0.021(6) 0.000(5) 0.008(5) 0.007(6)
O21 0.034(5) 0.039(6) 0.060(7) -0.012(5) 0.020(5) 0.004(5)
C21 0.018(6) 0.040(8) 0.044(7) 0.002(6) 0.015(5) 0.000(6)
O22 0.033(5) 0.080(9) 0.029(5) 0.019(5) -0.012(4) 0.002(6)
C22 0.015(5) 0.036(7) 0.034(6) -0.004(5) 0.017(5) -0.001(5)
O23 0.043(6) 0.053(7) 0.061(7) 0.005(5) 0.036(5) -0.019(5)
C23 0.029(6) 0.044(8) 0.014(5) -0.007(5) -0.004(5) 0.010(6)
O24 0.046(6) 0.023(5) 0.029(5) -0.005(4) 0.008(4) -0.013(4)
C24 0.030(6) 0.016(6) 0.008(5) -0.001(4) 0.002(4) 0.004(5)
O31 0.046(5) 0.015(4) 0.023(4) -0.008(3) 0.008(4) -0.003(4)
C31 0.019(5) 0.019(6) 0.026(6) 0.008(5) 0.010(4) -0.003(4)
O32 0.021(5) 0.055(6) 0.046(5) 0.010(5) 0.021(4) -0.003(4)
C32 0.018(6) 0.027(6) 0.019(5) 0.004(4) 0.003(4) 0.005(5)
O33 0.040(5) 0.013(4) 0.024(4) 0.003(3) 0.003(4) 0.014(4)
C33 0.020(5) 0.021(6) 0.017(5) 0.002(4) 0.005(4) 0.001(5)
C41 0.037(7) 0.051(9) 0.031(7) -0.004(6) 0.011(6) 0.024(7)
C42 0.065(10) 0.053(9) 0.055(9) -0.034(8) 0.054(9) -0.020(8)
C43 0.086(12) 0.035(7) 0.022(6) 0.008(5) 0.034(7) 0.031(8)
C44 0.028(7) 0.068(11) 0.024(6) -0.024(7) 0.007(5) 0.000(7)
C45 0.077(10) 0.011(6) 0.030(6) -0.011(5) 0.034(7) -0.001(6)
C111 0.012(5) 0.018(5) 0.012(5) 0.001(4) 0.004(4) 0.002(4)
C112 0.019(5) 0.018(5) 0.019(5) 0.006(4) 0.003(4) -0.009(4)
C113 0.018(5) 0.020(6) 0.029(6) -0.003(5) 0.005(5) -0.004(4)
C114 0.035(7) 0.016(5) 0.027(6) 0.000(4) 0.027(5) -0.003(5)
C115 0.035(7) 0.011(5) 0.030(6) 0.003(4) 0.016(5) 0.008(5)
C116 0.015(5) 0.018(5) 0.024(6) -0.005(4) 0.005(4) -0.008(4)
C121 0.024(5) 0.009(5) 0.008(4) -0.003(4) 0.005(4) 0.000(4)
C122 0.010(5) 0.032(7) 0.020(5) 0.001(4) -0.001(4) 0.001(4)
C123 0.041(7) 0.027(6) 0.022(5) -0.009(5) 0.008(5) -0.008(5)
C124 0.032(7) 0.020(6) 0.030(6) -0.012(5) 0.018(5) -0.005(5)
C125 0.017(5) 0.022(6) 0.035(6) -0.003(5) 0.016(5) 0.005(5)
C126 0.015(5) 0.022(6) 0.010(4) -0.004(4) 0.001(4) -0.011(4)
C131 0.014(5) 0.016(5) 0.010(4) -0.001(4) 0.004(4) -0.003(4)
C132 0.012(5) 0.015(5) 0.015(5) 0.001(4) 0.005(4) 0.000(4)
C133 0.028(6) 0.024(6) 0.029(6) 0.008(5) 0.007(5) 0.008(5)
C134 0.013(5) 0.036(7) 0.017(5) -0.001(5) -0.005(4) 0.003(5)
C135 0.026(6) 0.019(5) 0.022(5) -0.007(4) 0.010(4) -0.006(5)
C136 0.007(5) 0.020(6) 0.033(5) -0.005(5) 0.008(4) -0.006(4)

loop_
_atom_site_label
_atom_site_type_symbol
_atom_site_fract_x
_atom_site_fract_y
_atom_site_fract_z
_atom_site_U_iso_or_equiv
_atom_site_thermal_displace_type
_atom_site_occupancy
_atom_site_calc_flag
_atom_site_refinement_flags
_atom_site_disorder_group
Os1 Os 0.21633(5) 0.27063(2) -0.44783(3) 0.01631(11) Uani 1 d . .
Os2 Os 0.03763(4) 0.15839(3) -0.36517(3) 0.01669(11) Uani 1 d . .
Os3 Os 0.36376(4) 0.18132(2) -0.24578(3) 0.01040(10) Uani 1 d . .
Ru1 Ru 0.26347(9) 0.09960(5) -0.46233(7) 0.0135(2) Uani 1 d . .
P1 P 0.4457(3) 0.1285(2) -0.0505(2) 0.0105(5) Uani 1 d . .
O11 O 0.5071(12) 0.3199(6) -0.4993(9) 0.038(2) Uani 1 d . .
C11 C 0.3990(14) 0.3022(7) -0.4799(10) 0.023(2) Uani 1 d . .
O12 O 0.0070(11) 0.2896(6) -0.6951(7) 0.037(2) Uani 1 d . .
C12 C 0.0841(14) 0.2832(7) -0.5985(11) 0.025(3) Uani 1 d . .
O13 O 0.1673(14) 0.4499(6) -0.3736(8) 0.046(3) Uani 1 d . .
C13 C 0.1837(16) 0.3826(9) -0.4030(11) 0.031(3) Uani 1 d . .
O21 O -0.0545(12) 0.3264(7) -0.2786(10) 0.043(2) Uani 1 d . .
C21 C -0.0165(14) 0.2666(10) -0.3150(12) 0.033(3) Uani 1 d . .
O22 O -0.2077(11) 0.1638(9) -0.5974(8) 0.052(3) Uani 1 d . .
C22 C -0.1153(12) 0.1608(9) -0.5089(10) 0.026(3) Uani 1 d . .
O23 O -0.1507(12) 0.0435(8) -0.2512(10) 0.048(3) Uani 1 d . .
C23 C -0.0760(14) 0.0874(9) -0.2907(10) 0.031(3) Uani 1 d . .
O24 O 0.0768(11) -0.0366(6) -0.4039(8) 0.033(2) Uani 1 d . .
C24 C 0.1164(13) 0.0326(7) -0.4104(8) 0.019(2) Uani 1 d . .
O31 O 0.3384(11) 0.3582(5) -0.1512(7) 0.028(2) Uani 1 d . .
C31 C 0.3428(13) 0.2943(7) -0.1902(10) 0.021(2) Uani 1 d . .
O32 O 0.6757(10) 0.2219(7) -0.2666(9) 0.039(2) Uani 1 d . .
C32 C 0.5595(13) 0.2087(8) -0.2569(9) 0.022(2) Uani 1 d . .
O33 O 0.4678(10) -0.0034(5) -0.2710(7) 0.027(2) Uani 1 d . .
C33 C 0.3982(12) 0.0598(7) -0.3027(9) 0.019(2) Uani 1 d . .
C41 C 0.4241(16) 0.0299(10) -0.5379(12) 0.039(3) Uani 1 d . .
H41A H 0.5125(16) 0.0036(10) -0.4896(12) 0.047 Uiso 1 calc R .
C42 C 0.4149(20) 0.1130(11) -0.5808(14) 0.050(4) Uani 1 d . .
H42A H 0.4944(20) 0.1534(11) -0.5653(14) 0.060 Uiso 1 calc R .
C43 C 0.2676(21) 0.1248(9) -0.6501(11) 0.044(4) Uani 1 d . .
H43A H 0.2294(21) 0.1742(9) -0.6939(11) 0.053 Uiso 1 calc R .
C44 C 0.1832(15) 0.0501(11) -0.6446(11) 0.040(4) Uani 1 d . .
H44A H 0.0783(15) 0.0415(11) -0.6804(11) 0.049 Uiso 1 calc R .
C45 C 0.2837(19) -0.0069(7) -0.5774(12) 0.036(3) Uani 1 d . .
H45A H 0.2599(19) -0.0631(7) -0.5608(12) 0.043 Uiso 1 calc R .
C111 C 0.3579(11) 0.0348(7) -0.0082(9) 0.014(2) Uani 1 d . .
C112 C 0.2545(12) -0.0138(7) -0.0919(10) 0.019(2) Uani 1 d . .
H11A H 0.2293(12) 0.0013(7) -0.1729(10) 0.023 Uiso 1 calc R .
C113 C 0.1869(13) -0.0859(7) -0.0558(10) 0.022(2) Uani 1 d . .
H11B H 0.1176(13) -0.1198(7) -0.1122(10) 0.027 Uiso 1 calc R .
C114 C 0.2226(14) -0.1055(7) 0.0595(10) 0.023(2) Uani 1 d . .
H11C H 0.1751(14) -0.1526(7) 0.0839(10) 0.027 Uiso 1 calc R .
C115 C 0.3276(14) -0.0584(7) 0.1445(11) 0.024(2) Uani 1 d . .
H11D H 0.3547(14) -0.0741(7) 0.2253(11) 0.029 Uiso 1 calc R .
C116 C 0.3904(12) 0.0114(7) 0.1074(10) 0.019(2) Uani 1 d . .
H11E H 0.4595(12) 0.0448(7) 0.1647(10) 0.023 Uiso 1 calc R .
C121 C 0.4161(12) 0.2056(6) 0.0574(8) 0.013(2) Uani 1 d . .
C122 C 0.5311(12) 0.2353(8) 0.1536(10) 0.022(2) Uani 1 d . .
H12A H 0.6310(12) 0.2137(8) 0.1696(10) 0.026 Uiso 1 calc R .
C123 C 0.4958(15) 0.2970(8) 0.2251(10) 0.030(3) Uani 1 d . .
H12B H 0.5732(15) 0.3173(8) 0.2907(10) 0.036 Uiso 1 calc R .
C124 C 0.3543(14) 0.3293(7) 0.2040(11) 0.026(3) Uani 1 d . .
H12C H 0.3341(14) 0.3729(7) 0.2525(11) 0.031 Uiso 1 calc R .
C125 C 0.2402(13) 0.2982(8) 0.1115(11) 0.023(2) Uani 1 d . .
H12D H 0.1403(13) 0.3193(8) 0.0981(11) 0.028 Uiso 1 calc R .
C126 C 0.2696(11) 0.2365(7) 0.0380(8) 0.016(2) Uani 1 d . .
H12E H 0.1902(11) 0.2154(7) -0.0254(8) 0.019 Uiso 1 calc R .
C131 C 0.6453(11) 0.1048(7) -0.0061(8) 0.013(2) Uani 1 d . .
C132 C 0.7005(11) 0.0228(7) 0.0105(8) 0.014(2) Uani 1 d . .
H13A H 0.6316(11) -0.0231(7) -0.0004(8) 0.016 Uiso 1 calc R .
C133 C 0.8525(14) 0.0070(8) 0.0422(11) 0.027(3) Uani 1 d . .
H13B H 0.8878(14) -0.0496(8) 0.0553(11) 0.033 Uiso 1 calc R .
C134 C 0.9568(12) 0.0735(8) 0.0557(9) 0.024(2) Uani 1 d . .
H13C H 1.0625(12) 0.0626(8) 0.0768(9) 0.029 Uiso 1 calc R .
C135 C 0.9020(13) 0.1547(8) 0.0375(9) 0.022(2) Uani 1 d . .
H13D H 0.9713(13) 0.2004(8) 0.0467(9) 0.026 Uiso 1 calc R .
C136 C 0.7480(11) 0.1714(7) 0.0060(10) 0.020(2) Uani 1 d . .
H13E H 0.7125(11) 0.2279(7) -0.0072(10) 0.023 Uiso 1 calc R .
H23 H 0.1850 0.1515 -0.2204 0.050 Uiso 1 d . .

loop_
_atom_type_symbol
_atom_type_description
_atom_type_scat_dispersion_real
_atom_type_scat_dispersion_imag
_atom_type_scat_source
C C 0.0033 0.0016 'International Tables Vol C Tables 4.2.6.8 and 6.1.1.4'
H H 0.0000 0.0000 'International Tables Vol C Tables 4.2.6.8 and 6.1.1.4'
O O 0.0106 0.0060 'International Tables Vol C Tables 4.2.6.8 and 6.1.1.4'
P P 0.1023 0.0942 'International Tables Vol C Tables 4.2.6.8 and 6.1.1.4'
Ru Ru -1.2594 0.8363 'International Tables Vol C Tables 4.2.6.8 and 6.1.1.4'
Os Os -1.2165 7.6030 'International Tables Vol C Tables 4.2.6.8 and 6.1.1.4'

loop_
_geom_angle_atom_site_label_1
_geom_angle_atom_site_label_2
_geom_angle_atom_site_label_3
_geom_angle
_geom_angle_site_symmetry_1
_geom_angle_site_symmetry_3
_geom_angle_publ_flag
C12 Os1 C11 99.2(5) . . ?
C12 Os1 C13 93.1(5) . . ?
C11 Os1 C13 91.7(5) . . ?
C12 Os1 Ru1 96.8(3) . . ?
C11 Os1 Ru1 94.7(3) . . ?
C13 Os1 Ru1 167.2(4) . . ?
C12 Os1 Os3 154.9(4) . . ?
C11 Os1 Os3 93.4(4) . . ?
C13 Os1 Os3 108.2(4) . . ?
Ru1 Os1 Os3 60.40(3) . . ?
C12 Os1 Os2 96.4(4) . . ?
C11 Os1 Os2 152.5(4) . . ?
C13 Os1 Os2 110.1(4) . . ?
Ru1 Os1 Os2 60.85(3) . . ?
Os3 Os1 Os2 64.37(3) . . ?
C22 Os2 C23 93.4(5) . . ?
C22 Os2 C21 93.8(6) . . ?
C23 Os2 C21 99.1(5) . . ?
C22 Os2 C24 90.8(5) . . ?
C23 Os2 C24 81.0(5) . . ?
C21 Os2 C24 175.4(5) . . ?
C22 Os2 Os1 92.1(4) . . ?
C23 Os2 Os1 173.3(3) . . ?
C21 Os2 Os1 76.7(4) . . ?
C24 Os2 Os1 102.8(3) . . ?
C22 Os2 Ru1 95.2(3) . . ?
C23 Os2 Ru1 124.0(4) . . ?
C21 Os2 Ru1 135.1(4) . . ?
C24 Os2 Ru1 43.8(3) . . ?
Os1 Os2 Ru1 59.15(4) . . ?
C22 Os2 Os3 146.2(3) . . ?
C23 Os2 Os3 117.8(3) . . ?
C21 Os2 Os3 93.5(4) . . ?
C24 Os2 Os3 82.5(3) . . ?
Os1 Os2 Os3 57.81(3) . . ?
Ru1 Os2 Os3 57.68(4) . . ?
C32 Os3 C31 90.0(5) . . ?
C32 Os3 C33 87.4(5) . . ?
C31 Os3 C33 177.1(5) . . ?
C32 Os3 P1 95.7(3) . . ?
C31 Os3 P1 91.8(3) . . ?
C33 Os3 P1 87.3(3) . . ?
C32 Os3 Os1 93.9(3) . . ?
C31 Os3 Os1 75.5(3) . . ?
C33 Os3 Os1 105.9(3) . . ?
P1 Os3 Os1 164.01(6) . . ?
C32 Os3 Ru1 96.8(3) . . ?
C31 Os3 Ru1 134.7(3) . . ?
C33 Os3 Ru1 47.0(3) . . ?
P1 Os3 Ru1 131.60(7) . . ?
Os1 Os3 Ru1 59.37(4) . . ?
C32 Os3 Os2 148.5(3) . . ?
C31 Os3 Os2 95.2(3) . . ?
C33 Os3 Os2 87.7(3) . . ?
P1 Os3 Os2 115.07(6) . . ?
Os1 Os3 Os2 57.81(2) . . ?
Ru1 Os3 Os2 58.30(3) . . ?
C24 Ru1 C33 80.6(4) . . ?
C24 Ru1 C45 88.0(5) . . ?
C33 Ru1 C45 101.5(5) . . ?
C24 Ru1 C44 92.4(5) . . ?
C33 Ru1 C44 137.6(5) . . ?
C45 Ru1 C44 36.2(6) . . ?
C24 Ru1 C41 117.1(5) . . ?
C33 Ru1 C41 85.3(5) . . ?
C45 Ru1 C41 36.2(6) . . ?
C44 Ru1 C41 60.8(5) . . ?
C24 Ru1 C42 148.8(5) . . ?
C33 Ru1 C42 106.4(6) . . ?
C45 Ru1 C42 60.9(5) . . ?
C44 Ru1 C42 61.5(6) . . ?
C41 Ru1 C42 36.6(6) . . ?
C24 Ru1 C43 127.5(6) . . ?
C33 Ru1 C43 141.7(5) . . ?
C45 Ru1 C43 60.2(5) . . ?
C44 Ru1 C43 37.1(6) . . ?
C41 Ru1 C43 59.8(5) . . ?
C42 Ru1 C43 35.8(6) . . ?
C24 Ru1 Os1 112.3(3) . . ?
C33 Ru1 Os1 108.1(3) . . ?
C45 Ru1 Os1 146.2(3) . . ?
C44 Ru1 Os1 113.1(5) . . ?
C41 Ru1 Os1 130.3(4) . . ?
C42 Ru1 Os1 94.7(4) . . ?
C43 Ru1 Os1 86.2(3) . . ?
C24 Ru1 Os3 92.5(3) . . ?
C33 Ru1 Os3 48.4(3) . . ?
C45 Ru1 Os3 149.1(4) . . ?
C44 Ru1 Os3 172.9(5) . . ?
C41 Ru1 Os3 120.9(4) . . ?
C42 Ru1 Os3 115.2(4) . . ?
C43 Ru1 Os3 136.6(4) . . ?
Os1 Ru1 Os3 60.23(2) . . ?
C24 Ru1 Os2 52.4(3) . . ?
C33 Ru1 Os2 93.0(3) . . ?
C45 Ru1 Os2 135.0(4) . . ?
C44 Ru1 Os2 115.6(3) . . ?
C41 Ru1 Os2 169.5(4) . . ?
C42 Ru1 Os2 152.4(5) . . ?
C43 Ru1 Os2 124.2(4) . . ?
Os1 Ru1 Os2 60.00(2) . . ?
Os3 Ru1 Os2 64.01(4) . . ?
C131 P1 C111 104.2(5) . . ?
C131 P1 C121 105.9(5) . . ?
C111 P1 C121 100.7(5) . . ?
C131 P1 Os3 112.1(3) . . ?
C111 P1 Os3 120.6(3) . . ?
C121 P1 Os3 111.9(3) . . ?
O11 C11 Os1 179.2(11) . . ?
O12 C12 Os1 176.6(10) . . ?
O13 C13 Os1 178.2(12) . . ?
O21 C21 Os2 173.6(12) . . ?
O22 C22 Os2 178.6(12) . . ?
O23 C23 Os2 176.3(11) . . ?
O24 C24 Ru1 142.3(9) . . ?
O24 C24 Os2 133.9(9) . . ?
Ru1 C24 Os2 83.8(4) . . ?
O31 C31 Os3 175.1(10) . . ?
O32 C32 Os3 177.0(11) . . ?
O33 C33 Ru1 133.0(9) . . ?
O33 C33 Os3 142.1(8) . . ?
Ru1 C33 Os3 84.6(4) . . ?
C45 C41 C42 108.7(13) . . ?
C45 C41 Ru1 71.3(7) . . ?
C42 C41 Ru1 72.6(7) . . ?
C43 C42 C41 106.8(14) . . ?
C43 C42 Ru1 72.9(8) . . ?
C41 C42 Ru1 70.8(8) . . ?
C42 C43 C44 108.5(13) . . ?
C42 C43 Ru1 71.3(8) . . ?
C44 C43 Ru1 69.5(7) . . ?
C45 C44 C43 106.5(13) . . ?
C45 C44 Ru1 71.6(7) . . ?
C43 C44 Ru1 73.4(7) . . ?
C41 C45 C44 109.5(12) . . ?
C41 C45 Ru1 72.6(7) . . ?
C44 C45 Ru1 72.2(7) . . ?
C116 C111 C112 118.3(10) . . ?
C116 C111 P1 120.3(8) . . ?
C112 C111 P1 121.3(8) . . ?
C111 C112 C113 119.9(10) . . ?
C114 C113 C112 119.1(10) . . ?
C113 C114 C115 121.9(10) . . ?
C116 C115 C114 117.9(11) . . ?
C111 C116 C115 122.9(10) . . ?
C126 C121 C122 119.5(9) . . ?
C126 C121 P1 116.4(7) . . ?
C122 C121 P1 124.1(8) . . ?
C123 C122 C121 118.5(10) . . ?
C124 C123 C122 122.0(11) . . ?
C123 C124 C125 119.4(10) . . ?
C124 C125 C126 120.7(10) . . ?
C125 C126 C121 119.8(9) . . ?
C132 C131 C136 118.8(9) . . ?
C132 C131 P1 122.6(8) . . ?
C136 C131 P1 118.6(8) . . ?
C133 C132 C131 121.1(10) . . ?
C132 C133 C134 120.6(11) . . ?
C135 C134 C133 118.3(10) . . ?
C134 C135 C136 121.5(11) . . ?
C135 C136 C131 119.7(11) . . ?

loop_
_geom_bond_atom_site_label_1
_geom_bond_atom_site_label_2
_geom_bond_distance
_geom_bond_site_symmetry_2
_geom_bond_publ_flag
Os1 C12 1.865(12) . ?
Os1 C11 1.893(12) . ?
Os1 C13 1.899(13) . ?
Os1 Ru1 2.755(2) . ?
Os1 Os3 2.7796(12) . ?
Os1 Os2 2.7797(10) . ?
Os2 C22 1.879(12) . ?
Os2 C23 1.912(15) . ?
Os2 C21 1.923(15) . ?
Os2 C24 2.235(11) . ?
Os2 Ru1 2.8031(14) . ?
Os2 Os3 2.961(2) . ?
Os3 C32 1.895(12) . ?
Os3 C31 1.934(12) . ?
Os3 C33 2.091(12) . ?
Os3 P1 2.371(3) . ?
Os3 Ru1 2.7842(14) . ?
Ru1 C24 1.950(11) . ?
Ru1 C33 2.045(11) . ?
Ru1 C45 2.208(11) . ?
Ru1 C44 2.216(12) . ?
Ru1 C41 2.224(13) . ?
Ru1 C42 2.247(13) . ?
Ru1 C43 2.266(12) . ?
P1 C131 1.805(10) . ?
P1 C111 1.825(11) . ?
P1 C121 1.840(10) . ?
O11 C11 1.12(2) . ?
O12 C12 1.168(15) . ?
O13 C13 1.14(2) . ?
O21 C21 1.14(2) . ?
O22 C22 1.149(15) . ?
O23 C23 1.16(2) . ?
O24 C24 1.16(2) . ?
O31 C31 1.117(15) . ?
O32 C32 1.13(2) . ?
O33 C33 1.192(14) . ?
C41 C45 1.38(2) . ?
C41 C42 1.40(2) . ?
C42 C43 1.39(2) . ?
C43 C44 1.43(2) . ?
C44 C45 1.38(2) . ?
C111 C116 1.37(2) . ?
C111 C112 1.396(15) . ?
C112 C113 1.423(15) . ?
C113 C114 1.34(2) . ?
C114 C115 1.40(2) . ?
C115 C116 1.37(2) . ?
C121 C126 1.39(2) . ?
C121 C122 1.399(14) . ?
C122 C123 1.39(2) . ?
C123 C124 1.36(2) . ?
C124 C125 1.38(2) . ?
C125 C126 1.38(2) . ?
C131 C132 1.388(15) . ?
C131 C136 1.397(14) . ?
C132 C133 1.37(2) . ?
C133 C134 1.40(2) . ?
C134 C135 1.38(2) . ?
C135 C136 1.39(2) . ?
